data_7005762
loop_
_publ_author_name
'Vargas-D\'iaz, Gabriela'
'L\'opez-Sandoval, Horacio'
'V\'azquez-Palma, Adriana B.'
'Flores-Alamo, Marcos'
'Pe\~na-Hueso, Adri\'an'
'S\'anchez-Ru\'iz, Sonia A.'
'Flores-Parra, Angelina'
'Contreras, Rosalinda'
'Barba-Behrens, Norah'

_publ_section_title
;
 Stereochemistry of optically active nickel(ii) and cobalt(ii)
 coordination compounds derived from N-acetyl aminoalcohols
;
_journal_issue 37
_journal_name_full 'Dalton Transactions'
_journal_page_first 4185
_journal_paper_doi 10.1039/b705195f
_journal_year 2007
_chemical_absolute_configuration ad
_chemical_compound_source 'synthesis as described'
_chemical_formula_moiety 'C24 H32 N2 Ni O6, 2(H2 O)'
_chemical_formula_sum 'C24 H36 N2 Ni O8'
_chemical_formula_weight 539.27
_chemical_name_common (Ni(N-acetyl-(-)-ephedrine)!2$).2H!2$O
_chemical_name_systematic
;
[Ni(N-acetyl-(-)-ephedrine)~2~].2H~2~O
;
_space_group_IT_number 1
_symmetry_cell_setting triclinic
_symmetry_Int_Tables_number 1
_symmetry_space_group_name_Hall 'P 1'
_symmetry_space_group_name_H-M 'P 1'
_atom_sites_solution_hydrogens difmap
_atom_sites_solution_primary direct
_atom_sites_solution_secondary difmap
_audit_conform_dict_location ftp://ftp.iucr.org/pub/cif_core.dic
_audit_conform_dict_name cif_core.dic
_audit_conform_dict_version 2.3
_audit_creation_date 2007-06-07T16:03:28-00:00
_audit_creation_method 'WinGX routine CIF_UPDATE'
_cell_angle_alpha 70.6653(16)
_cell_angle_beta 81.6681(14)
_cell_angle_gamma 82.4279(17)
_cell_formula_units_Z 1
_cell_length_a 7.2261(3)
_cell_length_b 8.9289(3)
_cell_length_c 10.9475(4)
_cell_measurement_reflns_used 2637
_cell_measurement_temperature 293
_cell_measurement_theta_max 27
_cell_measurement_theta_min 2
_cell_measurement_wavelength 0.71073
_cell_volume 656.81(4)
_computing_cell_refinement 'DENZO/SCALEPACK (Otwinowski & Minor, 1997)'
_computing_data_collection 'COLLECT (Nonius, 1997-2001).'
_computing_data_reduction 'DENZO/SCALEPACK (Otwinowski & Minor, 1997)'
_computing_molecular_graphics 'CAMERON (Watkin et al., 1996)'
_computing_publication_material 'CRYSTALS (Betteridge et al., 2003)'
_computing_structure_refinement 'CRYSTALS (Betteridge et al., 2003)'
_computing_structure_solution 'SHELXS 97 (Sheldrick, 1997)'
_diffrn_ambient_temperature 293
_diffrn_detector 'CCD plate'
_diffrn_detector_area_resol_mean 9
_diffrn_measured_fraction_theta_full 0.994
_diffrn_measured_fraction_theta_max 0.986
_diffrn_measurement_device '95mm CCD camera on \k-goniostat'
_diffrn_measurement_device_type 'Nonius KappaCCD'
_diffrn_measurement_method '\f & \w scans'
_diffrn_orient_matrix_type 'by Nonius Collect from scalepack cell'
_diffrn_orient_matrix_UB_11 -0.320859E-1
_diffrn_orient_matrix_UB_12 0.117493
_diffrn_orient_matrix_UB_13 -0.369325E-1
_diffrn_orient_matrix_UB_21 0.127493
_diffrn_orient_matrix_UB_22 0.194562E-1
_diffrn_orient_matrix_UB_23 0.135782E-1
_diffrn_orient_matrix_UB_31 0.493618E-1
_diffrn_orient_matrix_UB_32 -0.43089E-2
_diffrn_orient_matrix_UB_33 -0.890728E-1
_diffrn_radiation_monochromator graphite
_diffrn_radiation_probe x-ray
_diffrn_radiation_type 'Mo K\a'
_diffrn_radiation_wavelength 0.7107
_diffrn_reflns_av_R_equivalents 0
_diffrn_reflns_av_unetI/netI 0.0631
_diffrn_reflns_limit_h_max 8
_diffrn_reflns_limit_h_min -9
_diffrn_reflns_limit_k_max 10
_diffrn_reflns_limit_k_min -11
_diffrn_reflns_limit_l_max 14
_diffrn_reflns_limit_l_min -14
_diffrn_reflns_number 5043
_diffrn_reflns_theta_full 25.404
_diffrn_reflns_theta_max 27.316
_diffrn_reflns_theta_min 3.3
_diffrn_source 'Enraf Nonius FR590'
_diffrn_standards_number 0
_exptl_absorpt_coefficient_mu 0.787
_exptl_absorpt_correction_T_max 0.9614
_exptl_absorpt_correction_T_min 0.939
_exptl_absorpt_correction_type none
_exptl_crystal_colour 'light blue'
_exptl_crystal_density_diffrn 1.363
_exptl_crystal_density_method 'not measured'
_exptl_crystal_description prism
_exptl_crystal_F_000 286
_exptl_crystal_size_max 0.2
_exptl_crystal_size_mid 0.08
_exptl_crystal_size_min 0.05
_refine_diff_density_max 0.37
_refine_diff_density_min -0.49
_refine_diff_density_rms 0.053
_refine_ls_abs_structure_details 'Flack (1983), 2120 Friedel-pairs'
_refine_ls_abs_structure_Flack 0.011(14)
_refine_ls_extinction_method None
_refine_ls_goodness_of_fit_ref 1.0612
_refine_ls_hydrogen_treatment refxyz
_refine_ls_matrix_type full
_refine_ls_number_parameters 425
_refine_ls_number_reflns 4081
_refine_ls_number_restraints 30
_refine_ls_restrained_S_all 1.035
_refine_ls_R_factor_all 0.051
_refine_ls_R_factor_gt 0.0367
_refine_ls_shift/su_max 0.000096
_refine_ls_shift/su_mean 0
_refine_ls_structure_factor_coef F
_refine_ls_weighting_details
;
Method, part 1, Chebychev polynomial, (Watkin, 1994, Prince, 1982)
[weight] = 1.0/[A~0~*T~0~(x)+A~1~*T~1~(x) ... +A~n-1~]*T~n-1~(x)]
where A~i~ are the Chebychev coefficients listed below and x= Fcalc/Fmax
Method = Robust Weighting (Prince, 1982)
W = [weight] * [1-(deltaF/6*sigmaF)^2^]^2^
A~i~ are:
0.546 0.673 0.783E-01 0.221 -0.403E-01
;
_refine_ls_weighting_scheme calc
_refine_ls_wR_factor_all 0.07
_refine_ls_wR_factor_gt 0.0414
_refine_ls_wR_factor_ref 0.0414
_reflns_number_gt 4081
_reflns_number_total 5043
_reflns_threshold_expression I>3.0\s(I)
_cod_data_source_file b705195f.txt
_cod_data_source_block 6
_cod_depositor_comments
;
The following automatic conversions were performed:
'_symmetry_cell_setting' value 'Triclinic' changed to 'triclinic'
according to '/home/saulius/struct/CIF-dictionaries/cif_core.dic'
dictionary named 'cif_core.dic' version 2.4.1 from 2010-06-29.

Automatic conversion script
Id: cif_fix_enum 1527 2010-12-29 10:47:43Z saulius 
;
_cod_original_formula_sum 'C24 H36 N2 Ni1 O8'
_cod_database_code 7005762

loop_
_symmetry_equiv_pos_as_xyz
x,y,z

loop_
_atom_site_label
_atom_site_type_symbol
_atom_site_fract_x
_atom_site_fract_y
_atom_site_fract_z
_atom_site_U_iso_or_equiv
_atom_site_adp_type
_atom_site_occupancy
_atom_site_disorder_assembly
_atom_site_disorder_group
C3 C 0.5067(5) 0.4750(4) 0.6482(3) 0.035 Uani 1 . .
C4 C 0.5024(8) 0.3243(6) 0.6109(4) 0.0372 Uani 1 . .
C5 C 0.2088(7) 0.4124(7) 0.5112(5) 0.0423 Uani 1 . .
C6 C 0.1462(7) 0.5874(7) 0.4922(5) 0.0417 Uani 1 . .
C7 C 0.3694(6) 0.8118(4) 0.1323(4) 0.0356 Uani 1 . .
C8 C 0.5694(7) 0.8585(6) 0.1152(5) 0.036 Uani 1 . .
C9 C 0.8413(7) 0.7610(6) 0.2503(5) 0.0392 Uani 1 . .
C10 C 0.8867(7) 0.5872(6) 0.2565(5) 0.0361 Uani 1 . .
C11 C 0.4436(9) 0.2520(7) 0.4188(5) 0.0455 Uani 1 . .
C12 C 0.5840(9) 0.9373(7) 0.3069(6) 0.0496 Uani 1 . .
C13 C 0.5698(6) 0.4369(5) 0.7835(4) 0.0394 Uani 1 . .
C14 C 0.4439(7) 0.3693(5) 0.8903(4) 0.0481 Uani 1 . .
C15 C 0.4917(9) 0.3298(6) 1.0170(4) 0.061 Uani 1 . .
C16 C 0.6631(8) 0.3566(6) 1.0372(4) 0.0607 Uani 1 . .
C17 C 0.7910(9) 0.4226(8) 0.9332(5) 0.0637 Uani 1 . .
C18 C 0.7444(8) 0.4630(9) 0.8047(5) 0.0586 Uani 1 . .
C19 C 0.2787(5) 0.8648(5) 0.0073(4) 0.0391 Uani 1 . .
C20 C 0.1746(6) 1.0134(5) -0.0266(4) 0.0426 Uani 1 . .
C21 C 0.0945(7) 1.0685(5) -0.1440(4) 0.0525 Uani 1 . .
C22 C 0.1142(7) 0.9787(6) -0.2251(4) 0.0589 Uani 1 . .
C23 C 0.2134(10) 0.8305(8) -0.1900(5) 0.0674 Uani 1 . .
C24 C 0.2963(9) 0.7723(7) -0.0743(6) 0.0546 Uani 1 . .
C25 C 0.6971(7) 0.2387(6) 0.6004(5) 0.0518 Uani 1 . .
C26 C 0.7000(7) 0.7919(6) 0.0181(4) 0.0512 Uani 1 . .
H1 H 0.739(8) 0.570(7) 0.553(5) 0.0557 Uiso 1 . .
H2 H 0.281(6) 0.610(6) 0.203(5) 0.0502 Uiso 1 . .
H3 H 0.381(6) 0.533(5) 0.664(4) 0.0406 Uiso 1 . .
H4 H 0.430(6) 0.259(5) 0.683(4) 0.0416 Uiso 1 . .
H7 H 0.285(6) 0.867(5) 0.192(4) 0.042 Uiso 1 . .
H8 H 0.567(6) 0.979(5) 0.071(4) 0.0424 Uiso 1 . .
H14 H 0.326(7) 0.358(6) 0.885(5) 0.0568 Uiso 1 . .
H15 H 0.376(7) 0.315(6) 1.091(5) 0.0703 Uiso 1 . .
H16 H 0.698(7) 0.324(6) 1.127(5) 0.073 Uiso 1 . .
H17 H 0.905(9) 0.438(7) 0.944(6) 0.0779 Uiso 1 . .
H18 H 0.834(8) 0.509(6) 0.737(5) 0.0692 Uiso 1 . .
H20 H 0.153(6) 1.077(5) 0.038(4) 0.0483 Uiso 1 . .
H21 H 0.013(7) 1.175(6) -0.168(5) 0.0593 Uiso 1 . .
H22 H 0.054(8) 1.018(6) -0.299(5) 0.0669 Uiso 1 . .
H23 H 0.241(9) 0.776(8) -0.252(6) 0.0819 Uiso 1 . .
H24 H 0.375(7) 0.689(5) -0.058(5) 0.0655 Uiso 1 . .
H51 H 0.152(6) 0.358(5) 0.605(3) 0.0485 Uiso 1 . .
H52 H 0.144(7) 0.377(5) 0.451(4) 0.0482 Uiso 1 . .
H71 H 1.042(15) 0.156(12) 0.299(6) 0.161 Uiso 1 . .
H72 H 1.071(15) 0.313(6) 0.215(10) 0.1611 Uiso 1 . .
H81 H 0.122(13) 0.895(10) 0.454(10) 0.1722 Uiso 1 . .
H82 H -0.050(13) 0.935(14) 0.532(9) 0.172 Uiso 1 . .
H91 H 0.877(6) 0.761(5) 0.332(4) 0.0471 Uiso 1 . .
H92 H 0.920(6) 0.841(5) 0.170(4) 0.0473 Uiso 1 . .
H111 H 0.396(8) 0.145(7) 0.479(5) 0.0718 Uiso 1 . .
H112 H 0.575(5) 0.242(7) 0.393(5) 0.0716 Uiso 1 . .
H113 H 0.360(8) 0.287(7) 0.346(5) 0.0715 Uiso 1 . .
H121 H 0.612(6) 0.895(6) 0.396(3) 0.0734 Uiso 1 . .
H122 H 0.665(6) 1.023(5) 0.256(4) 0.0737 Uiso 1 . .
H123 H 0.453(4) 0.977(6) 0.305(4) 0.0732 Uiso 1 . .
H251 H 0.692(6) 0.130(7) 0.588(4) 0.0788 Uiso 1 . .
H252 H 0.758(7) 0.227(5) 0.684(6) 0.0789 Uiso 1 . .
H253 H 0.777(7) 0.313(7) 0.524(5) 0.0789 Uiso 1 . .
H261 H 0.699(6) 0.671(8) 0.055(5) 0.0757 Uiso 1 . .
H262 H 0.831(9) 0.828(5) 0.003(4) 0.076 Uiso 1 . .
H263 H 0.641(7) 0.831(5) -0.068(5) 0.076 Uiso 1 . .
N1 N 0.4103(6) 0.3776(5) 0.4850(4) 0.0324 Uani 1 . .
N2 N 0.6346(6) 0.8073(5) 0.2499(4) 0.0358 Uani 1 . .
O1 O 0.6128(5) 0.5871(4) 0.5450(3) 0.0396 Uani 1 . .
O2 O 0.3859(5) 0.6395(4) 0.1916(3) 0.0353 Uani 1 . .
O3 O 0.2656(5) 0.6887(5) 0.4354(3) 0.0399 Uani 1 . .
O4 O 0.7561(5) 0.4957(4) 0.3013(4) 0.0376 Uani 1 . .
O5 O -0.0182(5) 0.6228(5) 0.5335(4) 0.0576 Uani 1 . .
O6 O 1.0512(5) 0.5394(5) 0.2241(4) 0.0461 Uani 1 . .
O7 O 1.0796(10) 0.2094(7) 0.2178(6) 0.1056 Uani 1 . .
O8 O 0.0411(11) 0.9709(7) 0.4676(6) 0.1123 Uani 1 . .
Ni1 Ni 0.5130(2) 0.59677(18) 0.36463(14) 0.0321 Uani 1 . .

loop_
_atom_site_aniso_label
_atom_site_aniso_U_11
_atom_site_aniso_U_22
_atom_site_aniso_U_33
_atom_site_aniso_U_23
_atom_site_aniso_U_13
_atom_site_aniso_U_12
C3 0.0302(19) 0.0397(18) 0.0331(18) -0.0090(15) -0.0031(13) -0.0038(15)
C4 0.045(3) 0.035(2) 0.0266(19) -0.0035(16) -0.0090(17) 0.0012(18)
C5 0.029(2) 0.052(3) 0.041(2) -0.004(2) -0.0045(18) -0.0124(18)
C6 0.027(3) 0.061(3) 0.031(2) -0.007(2) -0.0040(17) -0.003(2)
C7 0.0343(19) 0.0348(18) 0.0352(18) -0.0064(15) -0.0115(14) 0.0014(15)
C8 0.036(2) 0.035(2) 0.034(2) -0.0032(17) -0.0112(16) -0.0057(17)
C9 0.028(2) 0.043(2) 0.047(3) -0.009(2) -0.0126(18) -0.0061(17)
C10 0.028(2) 0.043(2) 0.036(2) -0.0106(18) -0.0063(17) -0.0006(18)
C11 0.056(4) 0.043(3) 0.041(3) -0.017(2) -0.005(3) -0.010(3)
C12 0.060(4) 0.039(3) 0.054(3) -0.021(3) -0.014(3) 0.002(3)
C13 0.046(2) 0.0365(18) 0.0345(18) -0.0086(14) -0.0115(15) 0.0015(16)
C14 0.056(3) 0.047(2) 0.039(2) -0.0084(17) -0.0034(18) -0.0115(19)
C15 0.092(4) 0.057(3) 0.031(2) -0.0084(18) -0.003(2) -0.013(2)
C16 0.092(4) 0.055(2) 0.036(2) -0.0110(19) -0.022(2) -0.001(2)
C17 0.063(3) 0.089(4) 0.046(3) -0.026(3) -0.026(2) 0.003(3)
C18 0.045(3) 0.095(4) 0.040(3) -0.027(3) -0.002(2) -0.010(3)
C19 0.036(2) 0.0425(19) 0.0349(18) -0.0061(15) -0.0106(14) 0.0000(15)
C20 0.040(2) 0.045(2) 0.0393(19) -0.0057(16) -0.0106(15) -0.0026(16)
C21 0.053(2) 0.045(2) 0.051(2) -0.0013(18) -0.0162(19) 0.0007(18)
C22 0.064(3) 0.066(3) 0.038(2) -0.001(2) -0.022(2) 0.001(2)
C23 0.082(4) 0.079(4) 0.049(3) -0.027(3) -0.023(3) 0.000(3)
C24 0.064(3) 0.052(3) 0.047(3) -0.013(2) -0.027(2) 0.012(2)
C25 0.051(3) 0.049(2) 0.058(3) -0.023(2) -0.015(2) 0.0111(19)
C26 0.041(2) 0.069(3) 0.041(2) -0.015(2) 0.0021(17) -0.010(2)
N1 0.0280(19) 0.035(2) 0.0340(19) -0.0092(15) -0.0064(15) -0.0032(15)
N2 0.036(2) 0.039(2) 0.0327(19) -0.0099(16) -0.0084(16) -0.0034(16)
O1 0.0361(17) 0.0430(18) 0.0372(16) -0.0070(13) -0.0064(13) -0.0069(14)
O2 0.0284(16) 0.0357(15) 0.0360(16) -0.0005(12) -0.0075(12) -0.0071(12)
O3 0.034(2) 0.044(2) 0.0353(17) -0.0065(15) -0.0042(15) 0.0031(16)
O4 0.0299(19) 0.0361(18) 0.0468(18) -0.0129(15) -0.0031(15) -0.0045(15)
O5 0.0313(19) 0.081(2) 0.054(2) -0.0196(18) 0.0040(14) 0.0018(16)
O6 0.0285(17) 0.0570(19) 0.0514(19) -0.0151(15) -0.0046(13) -0.0039(13)
O7 0.128(5) 0.092(3) 0.106(4) -0.048(3) -0.010(3) 0.000(3)
O8 0.155(6) 0.083(3) 0.100(4) -0.036(3) -0.026(4) 0.019(3)
Ni1 0.0276(2) 0.0343(2) 0.0318(2) -0.00680(15) -0.00426(15) -0.00255(15)

loop_
_atom_type_symbol
_atom_type_scat_dispersion_real
_atom_type_scat_dispersion_imag
_atom_type_scat_source
C 0.0033 0.0016 'International Tables Vol C 4.2.6.8 and 6.1.1.4'
H 0 0 'International Tables Vol C 4.2.6.8 and 6.1.1.4'
N 0.0061 0.0033 'International Tables Vol C 4.2.6.8 and 6.1.1.4'
O 0.0106 0.006 'International Tables Vol C 4.2.6.8 and 6.1.1.4'
Ni 0.3393 1.1124 'International Tables Vol C 4.2.6.8 and 6.1.1.4'

loop_
_geom_angle_atom_site_label_1
_geom_angle_atom_site_label_2
_geom_angle_atom_site_label_3
_geom_angle
_geom_angle_site_symmetry_1
_geom_angle_site_symmetry_2
_geom_angle_site_symmetry_3
_geom_angle_publ_flag
C4 C3 C13 112.3(3) . . . yes
C4 C3 H3 116(3) . . . no
C13 C3 H3 98(2) . . . no
C4 C3 O1 109.1(3) . . . yes
C13 C3 O1 115.0(3) . . . yes
H3 C3 O1 106(2) . . . no
C3 C4 C25 111.6(4) . . . yes
C3 C4 H4 103(3) . . . no
C25 C4 H4 108(3) . . . no
C3 C4 N1 106.2(3) . . . yes
C25 C4 N1 113.7(4) . . . yes
H4 C4 N1 113(3) . . . no
C6 C5 H51 102(2) . . . no
C6 C5 H52 108(3) . . . no
H51 C5 H52 107(4) . . . no
C6 C5 N1 114.5(4) . . . yes
H51 C5 N1 116(3) . . . no
H52 C5 N1 108(3) . . . no
C5 C6 O3 117.9(4) . . . yes
C5 C6 O5 118.0(5) . . . yes
O3 C6 O5 124.1(5) . . . yes
C5 C6 Ni1 77.1(3) . . . yes
O5 C6 Ni1 164.5(4) . . . yes
C8 C7 C19 113.8(3) . . . yes
C8 C7 H7 109(3) . . . no
C19 C7 H7 105(2) . . . no
C8 C7 O2 104.6(3) . . . yes
C19 C7 O2 112.6(3) . . . yes
H7 C7 O2 112(3) . . . no
C7 C8 C26 112.5(4) . . . yes
C7 C8 H8 108(2) . . . no
C26 C8 H8 103(2) . . . no
C7 C8 N2 107.1(4) . . . yes
C26 C8 N2 113.9(4) . . . yes
H8 C8 N2 112(2) . . . no
C10 C9 H91 103(3) . . . no
C10 C9 H92 113(2) . . . no
H91 C9 H92 110(3) . . . no
C10 C9 N2 110.9(4) . . . yes
H91 C9 N2 108(3) . . . no
H92 C9 N2 112(2) . . . no
C9 C10 O4 117.6(4) . . . yes
C9 C10 O6 119.3(5) . . . yes
O4 C10 O6 123.0(5) . . . yes
C9 C10 Ni1 77.0(3) . . . yes
O6 C10 Ni1 162.9(4) . . . yes
H111 C11 H112 112(4) . . . no
H111 C11 H113 104(4) . . . no
H112 C11 H113 116(4) . . . no
H111 C11 N1 112(3) . . . no
H112 C11 N1 107(4) . . . no
H113 C11 N1 107(3) . . . no
H121 C12 H122 111(3) . . . no
H121 C12 H123 109(3) . . . no
H122 C12 H123 110(3) . . . no
H121 C12 N2 107(3) . . . no
H122 C12 N2 106(3) . . . no
H123 C12 N2 113(3) . . . no
C3 C13 C14 117.5(4) . . . yes
C3 C13 C18 123.8(4) . . . yes
C14 C13 C18 118.7(4) . . . yes
C13 C14 C15 120.9(4) . . . yes
C13 C14 H14 124(3) . . . no
C15 C14 H14 115(3) . . . no
C14 C15 C16 120.1(4) . . . yes
C14 C15 H15 115(3) . . . no
C16 C15 H15 122(3) . . . no
C15 C16 C17 120.2(4) . . . yes
C15 C16 H16 120(3) . . . no
C17 C16 H16 120(3) . . . no
C16 C17 C18 120.3(6) . . . yes
C16 C17 H17 122(4) . . . no
C18 C17 H17 118(4) . . . no
C17 C18 C13 119.8(5) . . . yes
C17 C18 H18 118(3) . . . no
C13 C18 H18 122(3) . . . no
C7 C19 C20 118.1(3) . . . yes
C7 C19 C24 122.4(4) . . . yes
C20 C19 C24 119.5(4) . . . yes
C19 C20 C21 119.5(4) . . . yes
C19 C20 H20 119(2) . . . no
C21 C20 H20 122(2) . . . no
C20 C21 C22 121.0(4) . . . yes
C20 C21 H21 120(3) . . . no
C22 C21 H21 118(3) . . . no
C21 C22 C23 119.4(4) . . . yes
C21 C22 H22 118(3) . . . no
C23 C22 H22 123(3) . . . no
C22 C23 C24 121.2(5) . . . yes
C22 C23 H23 118(4) . . . no
C24 C23 H23 120(4) . . . no
C23 C24 C19 119.4(5) . . . yes
C23 C24 H24 122(4) . . . no
C19 C24 H24 118(4) . . . no
C4 C25 H251 111(2) . . . no
C4 C25 H252 108(2) . . . no
H251 C25 H252 112(3) . . . no
C4 C25 H253 107(2) . . . no
H251 C25 H253 112(3) . . . no
H252 C25 H253 106(3) . . . no
C8 C26 H261 106(2) . . . no
C8 C26 H262 113(2) . . . no
H261 C26 H262 112(3) . . . no
C8 C26 H263 107(2) . . . no
H261 C26 H263 109(3) . . . no
H262 C26 H263 110(3) . . . no
C4 N1 C11 111.5(4) . . . yes
C4 N1 C5 110.4(4) . . . yes
C11 N1 C5 108.7(4) . . . yes
C4 N1 Ni1 108.1(3) . . . yes
C11 N1 Ni1 112.3(3) . . . yes
C5 N1 Ni1 105.7(3) . . . yes
C8 N2 C9 113.4(4) . . . yes
C8 N2 C12 109.5(4) . . . yes
C9 N2 C12 109.2(4) . . . yes
C8 N2 Ni1 108.7(3) . . . yes
C9 N2 Ni1 103.8(3) . . . yes
C12 N2 Ni1 112.2(3) . . . yes
C3 O1 H1 112(3) . . . no
C3 O1 Ni1 106.5(3) . . . yes
H1 O1 Ni1 119(3) . . . no
C7 O2 H2 108(4) . . . no
C7 O2 Ni1 105.1(2) . . . yes
H2 O2 Ni1 115(4) . . . no
C6 O3 Ni1 114.7(3) . . . yes
C10 O4 Ni1 115.0(3) . . . yes
H72 O7 H71 105(9) . . . no
H82 O8 H81 113(11) . . . no
O1 Ni1 O2 170.50(14) . . . yes
O1 Ni1 N1 81.69(14) . . . yes
O2 Ni1 N1 102.02(14) . . . yes
O1 Ni1 N2 95.72(14) . . . yes
O2 Ni1 N2 81.06(14) . . . yes
N1 Ni1 N2 175.76(19) . . . yes
O1 Ni1 O3 85.42(13) . . . yes
O2 Ni1 O3 86.40(13) . . . yes
N1 Ni1 O3 82.59(15) . . . yes
N2 Ni1 O3 100.59(15) . . . yes
O1 Ni1 O4 93.57(13) . . . yes
O2 Ni1 O4 94.82(13) . . . yes
N1 Ni1 O4 94.72(14) . . . yes
N2 Ni1 O4 82.06(15) . . . yes
O3 Ni1 O4 177.24(18) . . . yes
O1 Ni1 C10 88.06(13) . . . yes
O2 Ni1 C10 97.80(13) . . . yes
N1 Ni1 C10 117.27(15) . . . yes
N2 Ni1 C10 59.12(15) . . . yes
O3 Ni1 C10 157.94(16) . . . yes
O1 Ni1 C6 88.41(14) . . . yes
O2 Ni1 C6 86.11(13) . . . yes
N1 Ni1 C6 59.06(16) . . . yes
N2 Ni1 C6 124.40(16) . . . yes
O3 Ni1 C6 24.35(15) . . . yes
O4 Ni1 C10 24.29(14) . . . yes
O4 Ni1 C6 153.17(16) . . . yes
C10 Ni1 C6 175.29(16) . . . yes

loop_
_geom_bond_atom_site_label_1
_geom_bond_atom_site_label_2
_geom_bond_distance
_geom_bond_site_symmetry_1
_geom_bond_site_symmetry_2
_geom_bond_publ_flag
C3 C4 1.535(6) . . yes
C3 C13 1.530(5) . . yes
C3 H3 1.00(4) . . no
C3 O1 1.438(5) . . yes
C4 C25 1.518(6) . . yes
C4 H4 0.95(5) . . no
C4 N1 1.522(6) . . yes
C5 C6 1.522(8) . . yes
C5 H51 1.03(3) . . no
C5 H52 1.01(5) . . no
C5 N1 1.455(6) . . yes
C6 O3 1.275(6) . . yes
C6 O5 1.247(6) . . yes
C6 Ni1 2.809(5) . . yes
C7 C8 1.525(6) . . yes
C7 C19 1.508(5) . . yes
C7 H7 1.03(3) . . no
C7 O2 1.454(5) . . yes
C8 C26 1.534(7) . . yes
C8 H8 1.03(4) . . no
C8 N2 1.518(6) . . yes
C9 C10 1.524(7) . . yes
C9 H91 0.96(5) . . no
C9 H92 1.07(5) . . no
C9 N2 1.497(6) . . yes
C10 O4 1.266(6) . . yes
C10 O6 1.252(6) . . yes
C10 Ni1 2.789(5) . . yes
C11 H111 1.04(6) . . no
C11 H112 0.95(3) . . no
C11 H113 1.01(6) . . no
C11 N1 1.502(6) . . yes
C12 H121 0.97(3) . . no
C12 H122 0.99(3) . . no
C12 H123 0.97(3) . . no
C12 N2 1.473(7) . . yes
C13 C14 1.389(6) . . yes
C13 C18 1.378(7) . . yes
C14 C15 1.397(6) . . yes
C14 H14 0.89(5) . . no
C15 C16 1.354(8) . . yes
C15 H15 1.06(5) . . no
C16 C17 1.376(8) . . yes
C16 H16 0.99(6) . . no
C17 C18 1.411(8) . . yes
C17 H17 0.89(6) . . no
C18 H18 0.93(6) . . no
C19 C20 1.398(5) . . yes
C19 C24 1.387(7) . . yes
C20 C21 1.396(6) . . yes
C20 H20 1.03(4) . . no
C21 C22 1.363(7) . . yes
C21 H21 1.02(5) . . no
C22 C23 1.380(8) . . yes
C22 H22 0.92(6) . . no
C23 C24 1.391(8) . . yes
C23 H23 0.95(6) . . no
C24 H24 0.86(3) . . no
C25 H251 1.03(6) . . no
C25 H252 1.04(6) . . no
C25 H253 1.03(7) . . no
C26 H261 1.02(7) . . no
C26 H262 1.02(6) . . no
C26 H263 1.02(6) . . no
H1 O1 0.92(6) . . no
H2 O2 0.81(4) . . no
H71 O7 0.88(4) . . no
H72 O7 0.91(5) . . no
H81 O8 0.87(5) . . no
H82 O8 0.90(5) . . no
N1 Ni1 2.124(4) . . yes
N2 Ni1 2.106(4) . . yes
O1 Ni1 2.170(3) . . yes
O2 Ni1 2.124(3) . . yes
O3 Ni1 2.026(3) . . yes
O4 Ni1 2.006(3) . . yes
